data_4085376
loop_
_publ_author_name
'Romanov, Alexander S.'
'Bochmann, Manfred'

_publ_section_title
;
 Gold(I) and Gold(III) Complexes of Cyclic (Alkyl)(amino)carbenes.
;
_journal_issue 11
_journal_name_full Organometallics
_journal_page_first 2439
_journal_page_last 2454
_journal_paper_doi 10.1021/om501211p
_journal_volume 34
_journal_year 2015
_chemical_formula_moiety '0.5(C H2 Cl2), C27 H39 Au I N'
_chemical_formula_sum 'C27.5 H40 Au Cl I N'
_chemical_formula_weight 743.92
_chemical_name_systematic
; 
 ? 
;
_space_group_crystal_system monoclinic
_space_group_IT_number 14
_space_group_name_Hall '-P 2yn'
_space_group_name_H-M_alt 'P 1 21/n 1'
_symmetry_space_group_name_Hall '-P 2yn'
_symmetry_space_group_name_H-M 'P 1 21/n 1'
_atom_sites_solution_hydrogens geom
_atom_sites_solution_primary direct
_atom_sites_solution_secondary difmap
_audit_creation_method SHELXL-97
_cell_angle_alpha 90.00
_cell_angle_beta 92.475(2)
_cell_angle_gamma 90.00
_cell_formula_units_Z 4
_cell_length_a 10.7915(3)
_cell_length_b 11.9264(2)
_cell_length_c 21.3965(5)
_cell_measurement_reflns_used 11810
_cell_measurement_temperature 140(2)
_cell_measurement_theta_max 32.5389
_cell_measurement_theta_min 3.1256
_cell_volume 2751.24(11)
_computing_cell_refinement
;                                                                         
CrysAlisPro, Agilent Technologies,                                        
Version 1.171.36.21 (release 14-08-2012 CrysAlis171 .NET)                 
(compiled Sep 14 2012,17:21:16)                                           
;
_computing_data_collection
;                                                                         
CrysAlisPro, Agilent Technologies,                                        
Version 1.171.36.21 (release 14-08-2012 CrysAlis171 .NET)                 
(compiled Sep 14 2012,17:21:16)                                           
;
_computing_data_reduction
;                                                                         
CrysAlisPro, Agilent Technologies,                                        
Version 1.171.36.21 (release 14-08-2012 CrysAlis171 .NET)                 
(compiled Sep 14 2012,17:21:16)                                           
;
_computing_molecular_graphics 'ORTEP (Johnson, 1976 and Farrugia, 1997)'
_computing_publication_material 'SHELXL-97 (Sheldrick, 2008) and WINGX (Farrugia, 1999)'
_computing_structure_refinement 'SHELXL-97 (Sheldrick, 2008)'
_computing_structure_solution 'SHELXS-97 (Sheldrick, 2008)'
_diffrn_ambient_temperature 140(2)
_diffrn_detector_area_resol_mean 16.0050
_diffrn_measured_fraction_theta_full 0.998
_diffrn_measured_fraction_theta_max 0.998
_diffrn_measurement_device_type 'Oxford Diffraction Xcalibur 3/Sapphire3 CCD'
_diffrn_measurement_method 'Thin slice \w scans'
_diffrn_radiation_monochromator graphite
_diffrn_radiation_source 'Enhance (Mo) X-ray Source'
_diffrn_radiation_type Mo-K\a
_diffrn_radiation_wavelength 0.71073
_diffrn_reflns_av_R_equivalents 0.0511
_diffrn_reflns_av_sigmaI/netI 0.0299
_diffrn_reflns_limit_h_max 14
_diffrn_reflns_limit_h_min -14
_diffrn_reflns_limit_k_max 15
_diffrn_reflns_limit_k_min -15
_diffrn_reflns_limit_l_max 28
_diffrn_reflns_limit_l_min -28
_diffrn_reflns_number 47324
_diffrn_reflns_theta_full 28.00
_diffrn_reflns_theta_max 28.00
_diffrn_reflns_theta_min 3.13
_exptl_absorpt_coefficient_mu 6.582
_exptl_absorpt_correction_T_max 0.2695
_exptl_absorpt_correction_T_min 0.1598
_exptl_absorpt_correction_type multi-scan
_exptl_absorpt_process_details
;                                                             
 CrysAlisPro RED, Oxford Diffraction Ltd., Version 1.171.33.66
 Empirical absorption correction using spherical harmonics,   
  implemented in SCALE3 ABSPACK scaling algorithm.            
;
_exptl_crystal_colour yellow
_exptl_crystal_density_diffrn 1.796
_exptl_crystal_density_meas ?
_exptl_crystal_density_method 'not measured'
_exptl_crystal_description block
_exptl_crystal_F_000 1444
_exptl_crystal_size_max 0.44
_exptl_crystal_size_mid 0.31
_exptl_crystal_size_min 0.27
_refine_diff_density_max 1.125
_refine_diff_density_min -1.028
_refine_diff_density_rms 0.123
_refine_ls_extinction_method none
_refine_ls_goodness_of_fit_ref 1.085
_refine_ls_hydrogen_treatment constr
_refine_ls_matrix_type full
_refine_ls_number_parameters 295
_refine_ls_number_reflns 6635
_refine_ls_number_restraints 0
_refine_ls_restrained_S_all 1.085
_refine_ls_R_factor_all 0.0310
_refine_ls_R_factor_gt 0.0247
_refine_ls_shift/su_max 0.001
_refine_ls_shift/su_mean 0.000
_refine_ls_structure_factor_coef Fsqd
_refine_ls_weighting_details 'calc w=1/[\s^2^(Fo^2^)+(0.0200P)^2^+2.4000P] where P=(Fo^2^+2Fc^2^)/3'
_refine_ls_weighting_scheme calc
_refine_ls_wR_factor_gt 0.0515
_refine_ls_wR_factor_ref 0.0539
_reflns_number_gt 5888
_reflns_number_total 6635
_reflns_threshold_expression I>2sigma(I)
_cod_data_source_file om501211p_si_002.cif
_cod_data_source_block AdCAACAuI
_cod_depositor_comments
;
The following automatic conversions were performed:

'_exptl_crystal_density_meas' value 'not measured' was changed to '?'
- the value is perceived as not measured.

Automatic conversion script
Id: cif_fix_values 3008 2015-01-20 13:52:24Z robertas 

 Adding full bibliography for 4085360--4085377.cif.

 Adding full bibliography for 4085360--4085377.cif.
;
_cod_original_formula_sum 'C27.50 H40 Au Cl I N'
_cod_database_code 4085376

loop_
_symmetry_equiv_pos_as_xyz
'x, y, z'
'-x+1/2, y+1/2, -z+1/2'
'-x, -y, -z'
'x-1/2, -y-1/2, z-1/2'

loop_
_atom_site_label
_atom_site_type_symbol
_atom_site_fract_x
_atom_site_fract_y
_atom_site_fract_z
_atom_site_U_iso_or_equiv
_atom_site_adp_type
_atom_site_occupancy
_atom_site_symmetry_multiplicity
_atom_site_calc_flag
_atom_site_refinement_flags
Au1 Au 0.005463(12) 0.515178(9) 0.216567(6) 0.01564(4) Uani 1 1 d .
I1 I -0.01362(3) 0.726829(19) 0.196755(13) 0.03514(7) Uani 1 1 d .
N1 N 0.0129(2) 0.2771(2) 0.18766(11) 0.0118(5) Uani 1 1 d .
C17 C 0.1391(3) 0.3387(2) 0.34057(14) 0.0135(6) Uani 1 1 d .
H17A H 0.2177 0.3414 0.3193 0.016 Uiso 1 1 calc R
C2 C 0.0367(3) 0.2882(2) 0.29557(14) 0.0128(6) Uani 1 1 d .
C1 C 0.0199(3) 0.3498(2) 0.23343(14) 0.0120(6) Uani 1 1 d .
C25 C -0.0870(3) 0.2904(3) 0.33121(15) 0.0162(6) Uani 1 1 d .
H25A H -0.1550 0.2623 0.3037 0.019 Uiso 1 1 calc R
C10 C -0.1317(3) 0.3213(2) 0.09906(14) 0.0150(6) Uani 1 1 d .
C21 C -0.0142(3) 0.4536(3) 0.39787(15) 0.0195(7) Uani 1 1 d .
H21A H -0.0347 0.5296 0.4115 0.023 Uiso 1 1 calc R
C5 C -0.0088(3) 0.3089(2) 0.12230(14) 0.0115(6) Uani 1 1 d .
C4 C 0.0255(3) 0.1537(2) 0.20711(14) 0.0155(6) Uani 1 1 d .
C11 C -0.2429(3) 0.3173(3) 0.13962(16) 0.0190(7) Uani 1 1 d .
H11A H -0.2139 0.2972 0.1822 0.023 Uiso 1 1 calc R
C24 C -0.1179(3) 0.4098(3) 0.35336(15) 0.0183(7) Uani 1 1 d .
H24A H -0.1277 0.4593 0.3175 0.022 Uiso 1 1 calc R
H24B H -0.1956 0.4088 0.3746 0.022 Uiso 1 1 calc R
C22 C 0.1073(3) 0.4561(3) 0.36371(15) 0.0168(6) Uani 1 1 d .
H22A H 0.1736 0.4832 0.3918 0.020 Uiso 1 1 calc R
H22B H 0.0994 0.5071 0.3284 0.020 Uiso 1 1 calc R
C19 C 0.0336(3) 0.2584(3) 0.43323(15) 0.0211(7) Uani 1 1 d .
H19A H 0.0440 0.2088 0.4696 0.025 Uiso 1 1 calc R
C6 C 0.0935(3) 0.3265(2) 0.08535(15) 0.0151(6) Uani 1 1 d .
C18 C 0.1537(3) 0.2618(3) 0.39819(15) 0.0200(7) Uani 1 1 d .
H18A H 0.1749 0.1867 0.3850 0.024 Uiso 1 1 calc R
H18B H 0.2205 0.2893 0.4258 0.024 Uiso 1 1 calc R
C3 C 0.0750(3) 0.1694(2) 0.27433(14) 0.0170(7) Uani 1 1 d .
H3A H 0.1646 0.1621 0.2766 0.020 Uiso 1 1 calc R
H3B H 0.0403 0.1130 0.3012 0.020 Uiso 1 1 calc R
C12 C -0.3380(3) 0.2286(3) 0.11652(17) 0.0265(8) Uani 1 1 d .
H12A H -0.2965 0.1585 0.1103 0.040 Uiso 1 1 calc R
H12B H -0.3772 0.2528 0.0777 0.040 Uiso 1 1 calc R
H12C H -0.3996 0.2191 0.1472 0.040 Uiso 1 1 calc R
C14 C 0.2265(3) 0.3286(3) 0.11153(16) 0.0189(7) Uani 1 1 d .
H14A H 0.2275 0.3002 0.1545 0.023 Uiso 1 1 calc R
C26 C -0.0994(3) 0.0946(3) 0.20132(16) 0.0216(7) Uani 1 1 d .
H26A H -0.1585 0.1347 0.2250 0.032 Uiso 1 1 calc R
H26B H -0.0909 0.0195 0.2171 0.032 Uiso 1 1 calc R
H26C H -0.1275 0.0923 0.1581 0.032 Uiso 1 1 calc R
C20 C 0.0018(4) 0.3771(3) 0.45507(15) 0.0233(7) Uani 1 1 d .
H20A H -0.0742 0.3756 0.4776 0.028 Uiso 1 1 calc R
H20B H 0.0678 0.4053 0.4830 0.028 Uiso 1 1 calc R
C23 C -0.0733(3) 0.2155(3) 0.38972(15) 0.0200(7) Uani 1 1 d .
H23A H -0.1500 0.2161 0.4117 0.024 Uiso 1 1 calc R
H23B H -0.0567 0.1389 0.3773 0.024 Uiso 1 1 calc R
C15 C 0.2756(3) 0.4491(3) 0.11316(19) 0.0290(8) Uani 1 1 d .
H15A H 0.2233 0.4947 0.1379 0.044 Uiso 1 1 calc R
H15B H 0.2756 0.4783 0.0713 0.044 Uiso 1 1 calc R
H15C H 0.3586 0.4498 0.1312 0.044 Uiso 1 1 calc R
C27 C 0.1167(3) 0.0909(3) 0.16741(16) 0.0236(7) Uani 1 1 d .
H27A H 0.1220 0.0142 0.1809 0.035 Uiso 1 1 calc R
H27B H 0.1970 0.1253 0.1721 0.035 Uiso 1 1 calc R
H27C H 0.0885 0.0937 0.1243 0.035 Uiso 1 1 calc R
C16 C 0.3119(3) 0.2544(3) 0.07373(18) 0.0273(8) Uani 1 1 d .
H16A H 0.2761 0.1810 0.0691 0.041 Uiso 1 1 calc R
H16B H 0.3915 0.2487 0.0953 0.041 Uiso 1 1 calc R
H16C H 0.3214 0.2870 0.0332 0.041 Uiso 1 1 calc R
C13 C -0.3061(3) 0.4323(3) 0.14197(18) 0.0299(8) Uani 1 1 d .
H13A H -0.2475 0.4871 0.1577 0.045 Uiso 1 1 calc R
H13B H -0.3746 0.4286 0.1690 0.045 Uiso 1 1 calc R
H13C H -0.3357 0.4533 0.1007 0.045 Uiso 1 1 calc R
C7 C 0.0695(3) 0.3499(3) 0.02239(16) 0.0221(7) Uani 1 1 d .
H7A H 0.1357 0.3611 -0.0034 0.027 Uiso 1 1 calc R
C9 C -0.1491(3) 0.3443(3) 0.03542(15) 0.0209(7) Uani 1 1 d .
H9A H -0.2295 0.3513 0.0184 0.025 Uiso 1 1 calc R
C8 C -0.0512(4) 0.3570(3) -0.00302(16) 0.0276(8) Uani 1 1 d .
H8A H -0.0654 0.3703 -0.0456 0.033 Uiso 1 1 calc R
C28 C 0.0104(9) 0.9291(7) 0.0168(4) 0.048(2) Uani 0.50 1 d P
H28A H 0.0343 0.9128 0.0596 0.057 Uiso 0.50 1 d PR
H28B H -0.0043 0.8590 -0.0043 0.057 Uiso 0.50 1 d PR
Cl1 Cl 0.12938(14) 0.99414(13) -0.01578(7) 0.0655(4) Uani 1 1 d .

loop_
_atom_site_aniso_label
_atom_site_aniso_U_11
_atom_site_aniso_U_22
_atom_site_aniso_U_33
_atom_site_aniso_U_23
_atom_site_aniso_U_13
_atom_site_aniso_U_12
Au1 0.02202(7) 0.01158(6) 0.01339(7) 0.00004(4) 0.00154(5) 0.00165(5)
I1 0.05003(17) 0.01385(11) 0.04246(16) 0.00593(10) 0.01274(13) 0.00455(10)
N1 0.0139(12) 0.0146(12) 0.0067(12) 0.0018(9) -0.0012(10) -0.0007(10)
C17 0.0130(15) 0.0179(15) 0.0093(15) -0.0004(11) -0.0008(12) -0.0007(12)
C2 0.0159(15) 0.0125(14) 0.0097(14) 0.0001(11) -0.0019(12) 0.0002(11)
C1 0.0103(14) 0.0163(14) 0.0092(14) -0.0010(11) -0.0019(11) 0.0010(11)
C25 0.0154(15) 0.0184(15) 0.0147(16) -0.0032(12) 0.0007(13) -0.0031(12)
C10 0.0182(16) 0.0124(14) 0.0142(16) -0.0016(11) -0.0015(13) -0.0008(12)
C21 0.0293(18) 0.0162(15) 0.0133(16) -0.0029(12) 0.0037(14) 0.0010(13)
C5 0.0151(15) 0.0086(13) 0.0105(14) -0.0015(11) -0.0023(12) 0.0010(11)
C4 0.0229(17) 0.0091(14) 0.0143(16) 0.0015(11) -0.0014(13) 0.0029(12)
C11 0.0133(15) 0.0253(17) 0.0183(17) -0.0006(13) -0.0007(13) 0.0036(13)
C24 0.0194(16) 0.0214(16) 0.0143(16) -0.0011(13) 0.0034(13) 0.0040(13)
C22 0.0225(17) 0.0153(15) 0.0125(15) -0.0008(12) -0.0021(13) -0.0041(12)
C19 0.035(2) 0.0175(16) 0.0102(16) 0.0023(12) 0.0000(14) -0.0016(14)
C6 0.0166(15) 0.0134(14) 0.0156(16) -0.0026(12) 0.0025(13) -0.0007(12)
C18 0.0269(18) 0.0173(16) 0.0150(16) 0.0000(12) -0.0085(14) 0.0023(13)
C3 0.0243(17) 0.0140(15) 0.0125(16) 0.0012(12) -0.0009(13) 0.0046(12)
C12 0.0142(16) 0.037(2) 0.028(2) 0.0025(16) -0.0031(15) -0.0039(14)
C14 0.0155(16) 0.0216(16) 0.0196(17) -0.0006(13) 0.0030(13) -0.0016(13)
C26 0.0279(19) 0.0139(15) 0.0225(18) 0.0001(13) -0.0021(15) -0.0048(13)
C20 0.037(2) 0.0208(17) 0.0123(17) -0.0025(13) 0.0042(15) -0.0026(14)
C23 0.0289(18) 0.0169(16) 0.0148(16) 0.0023(12) 0.0080(14) -0.0045(13)
C15 0.0254(19) 0.0275(19) 0.034(2) -0.0055(16) 0.0045(16) -0.0092(15)
C27 0.036(2) 0.0166(16) 0.0185(17) 0.0007(13) 0.0038(15) 0.0070(14)
C16 0.0196(18) 0.0293(19) 0.033(2) -0.0042(16) 0.0073(16) 0.0031(14)
C13 0.0241(19) 0.031(2) 0.035(2) -0.0055(16) 0.0000(17) 0.0100(15)
C7 0.0265(18) 0.0260(18) 0.0144(17) 0.0008(13) 0.0057(14) -0.0006(14)
C9 0.0212(17) 0.0260(17) 0.0148(17) 0.0003(13) -0.0061(14) 0.0017(14)
C8 0.034(2) 0.035(2) 0.0129(18) 0.0031(14) -0.0038(15) -0.0019(16)
C28 0.068(7) 0.028(4) 0.045(5) -0.008(4) -0.018(5) -0.001(4)
Cl1 0.0575(8) 0.0904(11) 0.0487(8) -0.0148(7) 0.0030(7) 0.0049(7)

loop_
_atom_type_symbol
_atom_type_description
_atom_type_scat_dispersion_real
_atom_type_scat_dispersion_imag
_atom_type_scat_source
C C 0.0033 0.0016 'International Tables Vol C Tables 4.2.6.8 and 6.1.1.4'
H H 0.0000 0.0000 'International Tables Vol C Tables 4.2.6.8 and 6.1.1.4'
N N 0.0061 0.0033 'International Tables Vol C Tables 4.2.6.8 and 6.1.1.4'
Cl Cl 0.1484 0.1585 'International Tables Vol C Tables 4.2.6.8 and 6.1.1.4'
I I -0.4742 1.8119 'International Tables Vol C Tables 4.2.6.8 and 6.1.1.4'
Au Au -2.0133 8.8022 'International Tables Vol C Tables 4.2.6.8 and 6.1.1.4'

loop_
_geom_angle_atom_site_label_1
_geom_angle_atom_site_label_2
_geom_angle_atom_site_label_3
_geom_angle
_geom_angle_site_symmetry_1
_geom_angle_site_symmetry_3
C1 Au1 I1 179.15(9) . .
C1 N1 C5 123.2(2) . .
C1 N1 C4 115.6(2) . .
C5 N1 C4 121.2(2) . .
C22 C17 C18 107.6(2) . .
C22 C17 C2 113.0(2) . .
C18 C17 C2 108.1(2) . .
C22 C17 H17A 109.3 . .
C18 C17 H17A 109.3 . .
C2 C17 H17A 109.3 . .
C1 C2 C3 102.0(2) . .
C1 C2 C17 114.1(2) . .
C3 C2 C17 110.1(2) . .
C1 C2 C25 110.3(2) . .
C3 C2 C25 113.7(2) . .
C17 C2 C25 106.9(2) . .
N1 C1 C2 109.6(3) . .
N1 C1 Au1 121.0(2) . .
C2 C1 Au1 129.5(2) . .
C23 C25 C24 107.5(3) . .
C23 C25 C2 109.4(3) . .
C24 C25 C2 111.4(2) . .
C23 C25 H25A 109.5 . .
C24 C25 H25A 109.5 . .
C2 C25 H25A 109.5 . .
C9 C10 C5 116.9(3) . .
C9 C10 C11 119.4(3) . .
C5 C10 C11 123.7(3) . .
C22 C21 C24 109.2(3) . .
C22 C21 C20 108.9(3) . .
C24 C21 C20 110.4(3) . .
C22 C21 H21A 109.5 . .
C24 C21 H21A 109.5 . .
C20 C21 H21A 109.5 . .
C6 C5 C10 122.7(3) . .
C6 C5 N1 118.8(3) . .
C10 C5 N1 118.5(3) . .
C26 C4 C3 114.0(3) . .
C26 C4 C27 108.5(3) . .
C3 C4 C27 112.2(3) . .
C26 C4 N1 110.8(2) . .
C3 C4 N1 99.3(2) . .
C27 C4 N1 111.8(3) . .
C10 C11 C13 110.8(3) . .
C10 C11 C12 111.8(3) . .
C13 C11 C12 109.5(3) . .
C10 C11 H11A 108.2 . .
C13 C11 H11A 108.2 . .
C12 C11 H11A 108.2 . .
C21 C24 C25 110.2(3) . .
C21 C24 H24A 109.6 . .
C25 C24 H24A 109.6 . .
C21 C24 H24B 109.6 . .
C25 C24 H24B 109.6 . .
H24A C24 H24B 108.1 . .
C21 C22 C17 110.3(2) . .
C21 C22 H22A 109.6 . .
C17 C22 H22A 109.6 . .
C21 C22 H22B 109.6 . .
C17 C22 H22B 109.6 . .
H22A C22 H22B 108.1 . .
C18 C19 C20 109.3(3) . .
C18 C19 C23 110.0(3) . .
C20 C19 C23 108.7(3) . .
C18 C19 H19A 109.6 . .
C20 C19 H19A 109.6 . .
C23 C19 H19A 109.6 . .
C7 C6 C5 117.3(3) . .
C7 C6 C14 119.2(3) . .
C5 C6 C14 123.4(3) . .
C19 C18 C17 110.5(3) . .
C19 C18 H18A 109.6 . .
C17 C18 H18A 109.6 . .
C19 C18 H18B 109.6 . .
C17 C18 H18B 109.6 . .
H18A C18 H18B 108.1 . .
C4 C3 C2 107.6(2) . .
C4 C3 H3A 110.2 . .
C2 C3 H3A 110.2 . .
C4 C3 H3B 110.2 . .
C2 C3 H3B 110.2 . .
H3A C3 H3B 108.5 . .
C11 C12 H12A 109.5 . .
C11 C12 H12B 109.5 . .
H12A C12 H12B 109.5 . .
C11 C12 H12C 109.5 . .
H12A C12 H12C 109.5 . .
H12B C12 H12C 109.5 . .
C6 C14 C15 110.2(3) . .
C6 C14 C16 112.1(3) . .
C15 C14 C16 109.8(3) . .
C6 C14 H14A 108.2 . .
C15 C14 H14A 108.2 . .
C16 C14 H14A 108.2 . .
C4 C26 H26A 109.5 . .
C4 C26 H26B 109.5 . .
H26A C26 H26B 109.5 . .
C4 C26 H26C 109.5 . .
H26A C26 H26C 109.5 . .
H26B C26 H26C 109.5 . .
C21 C20 C19 109.0(3) . .
C21 C20 H20A 109.9 . .
C19 C20 H20A 109.9 . .
C21 C20 H20B 109.9 . .
C19 C20 H20B 109.9 . .
H20A C20 H20B 108.3 . .
C19 C23 C25 110.0(3) . .
C19 C23 H23A 109.7 . .
C25 C23 H23A 109.7 . .
C19 C23 H23B 109.7 . .
C25 C23 H23B 109.7 . .
H23A C23 H23B 108.2 . .
C14 C15 H15A 109.5 . .
C14 C15 H15B 109.5 . .
H15A C15 H15B 109.5 . .
C14 C15 H15C 109.5 . .
H15A C15 H15C 109.5 . .
H15B C15 H15C 109.5 . .
C4 C27 H27A 109.5 . .
C4 C27 H27B 109.5 . .
H27A C27 H27B 109.5 . .
C4 C27 H27C 109.5 . .
H27A C27 H27C 109.5 . .
H27B C27 H27C 109.5 . .
C14 C16 H16A 109.5 . .
C14 C16 H16B 109.5 . .
H16A C16 H16B 109.5 . .
C14 C16 H16C 109.5 . .
H16A C16 H16C 109.5 . .
H16B C16 H16C 109.5 . .
C11 C13 H13A 109.5 . .
C11 C13 H13B 109.5 . .
H13A C13 H13B 109.5 . .
C11 C13 H13C 109.5 . .
H13A C13 H13C 109.5 . .
H13B C13 H13C 109.5 . .
C6 C7 C8 121.5(3) . .
C6 C7 H7A 119.2 . .
C8 C7 H7A 119.2 . .
C8 C9 C10 122.1(3) . .
C8 C9 H9A 118.9 . .
C10 C9 H9A 118.9 . .
C9 C8 C7 119.3(3) . .
C9 C8 H8A 120.3 . .
C7 C8 H8A 120.3 . .
Cl1 C28 Cl1 115.1(5) . 3_575
Cl1 C28 C28 59.8(5) . 3_575
Cl1 C28 C28 55.3(5) 3_575 3_575
Cl1 C28 H28A 108.1 . .
Cl1 C28 H28A 108.1 3_575 .
C28 C28 H28A 125.4 3_575 .
Cl1 C28 H28B 108.7 . .
Cl1 C28 H28B 108.8 3_575 .
C28 C28 H28B 126.8 3_575 .
H28A C28 H28B 107.7 . .
C28 Cl1 C28 64.9(5) . 3_575

loop_
_geom_bond_atom_site_label_1
_geom_bond_atom_site_label_2
_geom_bond_distance
_geom_bond_site_symmetry_2
Au1 C1 2.009(3) .
Au1 I1 2.5664(3) .
N1 C1 1.308(4) .
N1 C5 1.458(4) .
N1 C4 1.534(4) .
C17 C22 1.529(4) .
C17 C18 1.539(4) .
C17 C2 1.556(4) .
C17 H17A 0.9800 .
C2 C1 1.523(4) .
C2 C3 1.550(4) .
C2 C25 1.565(4) .
C25 C23 1.540(4) .
C25 C24 1.542(4) .
C25 H25A 0.9800 .
C10 C9 1.394(4) .
C10 C5 1.404(4) .
C10 C11 1.511(4) .
C21 C22 1.529(5) .
C21 C24 1.530(4) .
C21 C20 1.531(4) .
C21 H21A 0.9800 .
C5 C6 1.402(4) .
C4 C26 1.521(4) .
C4 C3 1.524(4) .
C4 C27 1.524(4) .
C11 C13 1.535(5) .
C11 C12 1.540(4) .
C11 H11A 0.9800 .
C24 H24A 0.9700 .
C24 H24B 0.9700 .
C22 H22A 0.9700 .
C22 H22B 0.9700 .
C19 C18 1.526(5) .
C19 C20 1.534(4) .
C19 C23 1.539(5) .
C19 H19A 0.9800 .
C6 C7 1.389(4) .
C6 C14 1.518(4) .
C18 H18A 0.9700 .
C18 H18B 0.9700 .
C3 H3A 0.9700 .
C3 H3B 0.9700 .
C12 H12A 0.9600 .
C12 H12B 0.9600 .
C12 H12C 0.9600 .
C14 C15 1.531(5) .
C14 C16 1.533(5) .
C14 H14A 0.9800 .
C26 H26A 0.9600 .
C26 H26B 0.9600 .
C26 H26C 0.9600 .
C20 H20A 0.9700 .
C20 H20B 0.9700 .
C23 H23A 0.9700 .
C23 H23B 0.9700 .
C15 H15A 0.9600 .
C15 H15B 0.9600 .
C15 H15C 0.9600 .
C27 H27A 0.9600 .
C27 H27B 0.9600 .
C27 H27C 0.9600 .
C16 H16A 0.9600 .
C16 H16B 0.9600 .
C16 H16C 0.9600 .
C13 H13A 0.9600 .
C13 H13B 0.9600 .
C13 H13C 0.9600 .
C7 C8 1.392(5) .
C7 H7A 0.9300 .
C9 C8 1.375(5) .
C9 H9A 0.9300 .
C8 H8A 0.9300 .
C28 Cl1 1.678(10) .
C28 Cl1 1.763(9) 3_575
C28 C28 1.847(17) 3_575
C28 H28A 0.9600 .
C28 H28B 0.9601 .
Cl1 C28 1.763(9) 3_575

loop_
_geom_torsion_atom_site_label_1
_geom_torsion_atom_site_label_2
_geom_torsion_atom_site_label_3
_geom_torsion_atom_site_label_4
_geom_torsion
_geom_torsion_site_symmetry_1
_geom_torsion_site_symmetry_4
C22 C17 C2 C1 66.3(3) . .
C18 C17 C2 C1 -174.7(3) . .
C22 C17 C2 C3 -179.8(2) . .
C18 C17 C2 C3 -60.8(3) . .
C22 C17 C2 C25 -55.9(3) . .
C18 C17 C2 C25 63.1(3) . .
C5 N1 C1 C2 177.1(2) . .
C4 N1 C1 C2 -1.2(4) . .
C5 N1 C1 Au1 -1.7(4) . .
C4 N1 C1 Au1 179.99(19) . .
C3 C2 C1 N1 15.5(3) . .
C17 C2 C1 N1 134.2(3) . .
C25 C2 C1 N1 -105.5(3) . .
C3 C2 C1 Au1 -165.8(2) . .
C17 C2 C1 Au1 -47.1(4) . .
C25 C2 C1 Au1 73.2(3) . .
I1 Au1 C1 N1 164(5) . .
I1 Au1 C1 C2 -15(6) . .
C1 C2 C25 C23 172.9(2) . .
C3 C2 C25 C23 59.1(3) . .
C17 C2 C25 C23 -62.6(3) . .
C1 C2 C25 C24 -68.3(3) . .
C3 C2 C25 C24 177.9(2) . .
C17 C2 C25 C24 56.2(3) . .
C9 C10 C5 C6 4.6(4) . .
C11 C10 C5 C6 -172.0(3) . .
C9 C10 C5 N1 -175.8(3) . .
C11 C10 C5 N1 7.6(4) . .
C1 N1 C5 C6 92.9(3) . .
C4 N1 C5 C6 -88.8(3) . .
C1 N1 C5 C10 -86.6(4) . .
C4 N1 C5 C10 91.6(3) . .
C1 N1 C4 C26 106.4(3) . .
C5 N1 C4 C26 -72.0(3) . .
C1 N1 C4 C3 -13.9(3) . .
C5 N1 C4 C3 167.8(3) . .
C1 N1 C4 C27 -132.4(3) . .
C5 N1 C4 C27 49.2(4) . .
C9 C10 C11 C13 -63.8(4) . .
C5 C10 C11 C13 112.7(3) . .
C9 C10 C11 C12 58.7(4) . .
C5 C10 C11 C12 -124.8(3) . .
C22 C21 C24 C25 59.9(3) . .
C20 C21 C24 C25 -59.7(3) . .
C23 C25 C24 C21 59.6(3) . .
C2 C25 C24 C21 -60.3(3) . .
C24 C21 C22 C17 -58.7(3) . .
C20 C21 C22 C17 61.8(3) . .
C18 C17 C22 C21 -60.6(3) . .
C2 C17 C22 C21 58.7(3) . .
C10 C5 C6 C7 -4.3(4) . .
N1 C5 C6 C7 176.2(3) . .
C10 C5 C6 C14 171.6(3) . .
N1 C5 C6 C14 -8.0(4) . .
C20 C19 C18 C17 -60.3(3) . .
C23 C19 C18 C17 58.9(3) . .
C22 C17 C18 C19 59.9(3) . .
C2 C17 C18 C19 -62.5(3) . .
C26 C4 C3 C2 -95.2(3) . .
C27 C4 C3 C2 141.0(3) . .
N1 C4 C3 C2 22.7(3) . .
C1 C2 C3 C4 -24.1(3) . .
C17 C2 C3 C4 -145.6(3) . .
C25 C2 C3 C4 94.5(3) . .
C7 C6 C14 C15 69.6(4) . .
C5 C6 C14 C15 -106.2(3) . .
C7 C6 C14 C16 -52.9(4) . .
C5 C6 C14 C16 131.3(3) . .
C22 C21 C20 C19 -60.4(3) . .
C24 C21 C20 C19 59.4(4) . .
C18 C19 C20 C21 59.9(4) . .
C23 C19 C20 C21 -60.2(4) . .
C18 C19 C23 C25 -57.2(3) . .
C20 C19 C23 C25 62.5(3) . .
C24 C25 C23 C19 -61.4(3) . .
C2 C25 C23 C19 59.8(3) . .
C5 C6 C7 C8 0.8(5) . .
C14 C6 C7 C8 -175.3(3) . .
C5 C10 C9 C8 -1.4(5) . .
C11 C10 C9 C8 175.3(3) . .
C10 C9 C8 C7 -1.8(5) . .
C6 C7 C8 C9 2.2(5) . .
Cl1 C28 Cl1 C28 0.0 3_575 3_575
